data_2234930
loop_
_publ_author_name
'Schollmeyer, Dieter'
'Detert, Heiner'

_publ_section_title
;
 Decachlorohexa-1,5-diene
;
_journal_coeditor_code BT5907
_journal_issue 6
_journal_name_full 'Acta Crystallographica Section E'
_journal_page_first o1685
_journal_paper_doi 10.1107/S1600536812019769
_journal_volume 68
_journal_year 2012
_chemical_formula_iupac 'C6 Cl10'
_chemical_formula_moiety 'C6 Cl10'
_chemical_formula_sum 'C6 Cl10'
_chemical_formula_weight 426.56
_chemical_name_systematic
;
Decachlorohexa-1,5-diene
;
_space_group_IT_number 14
_symmetry_cell_setting monoclinic
_symmetry_space_group_name_Hall '-P 2ybc'
_symmetry_space_group_name_H-M 'P 1 21/c 1'
_atom_sites_solution_primary direct
_atom_sites_solution_secondary difmap
_audit_creation_method SHELXL-97
_cell_angle_alpha 90.00
_cell_angle_beta 93.858(3)
_cell_angle_gamma 90.00
_cell_formula_units_Z 4
_cell_length_a 12.8936(5)
_cell_length_b 6.7051(2)
_cell_length_c 15.3753(5)
_cell_measurement_reflns_used 28472
_cell_measurement_temperature 193(2)
_cell_measurement_theta_max 32.4
_cell_measurement_theta_min 2.6
_cell_volume 1326.23(8)
_computing_cell_refinement 'X-AREA (Stoe & Cie, 2011)'
_computing_data_collection 'X-AREA (Stoe & Cie, 2011)'
_computing_data_reduction 'X-RED (Stoe & Cie, 2011)'
_computing_molecular_graphics 'PLATON (Spek, 2009)'
_computing_publication_material 'PLATON (Spek, 2009)'
_computing_structure_refinement 'SHELXL97 (Sheldrick, 2008)'
_computing_structure_solution 'SIR97 (Altomare <i>et al.</i> 1999)'
_diffrn_ambient_temperature 193(2)
_diffrn_detector_area_resol_mean 6.67
_diffrn_measured_fraction_theta_full 0.994
_diffrn_measured_fraction_theta_max 0.994
_diffrn_measurement_device '2-circle goniometer'
_diffrn_measurement_device_type 'Stoe IPDS 2T'
_diffrn_measurement_method 'rotation method'
_diffrn_radiation_monochromator graphite
_diffrn_radiation_type 'Mo K\a'
_diffrn_radiation_wavelength 0.71069
_diffrn_reflns_av_R_equivalents 0.0438
_diffrn_reflns_av_sigmaI/netI 0.0220
_diffrn_reflns_limit_h_max 17
_diffrn_reflns_limit_h_min -17
_diffrn_reflns_limit_k_max 8
_diffrn_reflns_limit_k_min -8
_diffrn_reflns_limit_l_max 19
_diffrn_reflns_limit_l_min -20
_diffrn_reflns_number 18142
_diffrn_reflns_theta_full 27.99
_diffrn_reflns_theta_max 27.99
_diffrn_reflns_theta_min 3.00
_exptl_absorpt_coefficient_mu 2.066
_exptl_absorpt_correction_T_max 0.7469
_exptl_absorpt_correction_T_min 0.7469
_exptl_absorpt_correction_type multi-scan
_exptl_absorpt_process_details '(PLATON; Spek, 2009)'
_exptl_crystal_colour colourless
_exptl_crystal_density_diffrn 2.136
_exptl_crystal_density_method 'not measured'
_exptl_crystal_description block
_exptl_crystal_F_000 824
_exptl_crystal_size_max 0.15
_exptl_crystal_size_mid 0.15
_exptl_crystal_size_min 0.15
_refine_diff_density_max 0.943
_refine_diff_density_min -0.438
_refine_ls_extinction_method none
_refine_ls_goodness_of_fit_ref 1.064
_refine_ls_matrix_type full
_refine_ls_number_parameters 145
_refine_ls_number_reflns 3181
_refine_ls_number_restraints 0
_refine_ls_restrained_S_all 1.064
_refine_ls_R_factor_all 0.0314
_refine_ls_R_factor_gt 0.0295
_refine_ls_shift/su_max 0.000
_refine_ls_shift/su_mean 0.000
_refine_ls_structure_factor_coef Fsqd
_refine_ls_weighting_details 'calc w=1/[\s^2^(Fo^2^)+(0.0314P)^2^+1.2539P] where P=(Fo^2^+2Fc^2^)/3'
_refine_ls_weighting_scheme calc
_refine_ls_wR_factor_obs 0.0730
_refine_ls_wR_factor_ref 0.0746
_reflns_number_gt 2991
_reflns_number_total 3181
_reflns_threshold_expression I>2\s(I)
_cod_data_source_file bt5907.cif
_cod_data_source_block I
_cod_original_sg_symbol_H-M 'P 21/c'
_cod_database_code 2234930
_cod_database_fobs_code 2234930

loop_
_symmetry_equiv_pos_as_xyz
'x, y, z'
'-x, y+1/2, -z+1/2'
'-x, -y, -z'
'x, -y-1/2, z-1/2'

loop_
_atom_site_type_symbol
_atom_site_label
_atom_site_fract_x
_atom_site_fract_y
_atom_site_fract_z
_atom_site_U_iso_or_equiv
_atom_site_adp_type
_atom_site_calc_flag
_atom_site_occupancy
_atom_site_symmetry_multiplicity
Cl Cl1 0.07308(4) 0.63553(10) 0.19647(4) 0.04455(14) Uani d 1 1
Cl Cl2 0.28741(4) 0.54432(8) 0.22272(3) 0.03407(12) Uani d 1 1
Cl Cl3 0.03427(4) 0.60643(9) 0.38657(4) 0.04477(14) Uani d 1 1
Cl Cl4 0.20468(5) 0.63372(9) 0.52864(4) 0.04909(16) Uani d 1 1
Cl Cl5 0.36486(4) 0.62962(8) 0.41150(3) 0.03657(12) Uani d 1 1
Cl Cl6 0.13705(5) 0.18663(9) 0.47450(4) 0.04778(15) Uani d 1 1
Cl Cl7 0.34462(5) 0.25344(10) 0.54017(3) 0.04564(15) Uani d 1 1
Cl Cl8 0.19658(4) 0.09671(7) 0.29308(4) 0.03836(13) Uani d 1 1
Cl Cl9 0.50500(4) 0.20720(9) 0.40404(3) 0.03898(13) Uani d 1 1
Cl Cl10 0.41762(4) 0.02630(8) 0.25017(4) 0.04048(13) Uani d 1 1
C C1 0.17431(15) 0.5804(3) 0.27135(13) 0.0302(4) Uani d 1 1
C C2 0.16004(15) 0.5674(3) 0.35642(13) 0.0290(4) Uani d 1 1
C C3 0.24229(15) 0.5212(3) 0.43068(12) 0.0287(4) Uani d 1 1
C C4 0.25883(15) 0.2894(3) 0.44660(12) 0.0294(4) Uani d 1 1
C C5 0.29541(15) 0.1796(3) 0.36660(12) 0.0281(4) Uani d 1 1
C C6 0.39289(15) 0.1447(3) 0.34565(12) 0.0289(4) Uani d 1 1

loop_
_atom_site_aniso_label
_atom_site_aniso_U_11
_atom_site_aniso_U_22
_atom_site_aniso_U_33
_atom_site_aniso_U_12
_atom_site_aniso_U_13
_atom_site_aniso_U_23
Cl1 0.0363(3) 0.0573(3) 0.0386(3) 0.0024(2) -0.0082(2) 0.0092(2)
Cl2 0.0338(2) 0.0402(3) 0.0291(2) 0.00294(19) 0.00900(17) 0.00380(18)
Cl3 0.0355(3) 0.0501(3) 0.0508(3) 0.0077(2) 0.0182(2) 0.0015(2)
Cl4 0.0693(4) 0.0454(3) 0.0335(3) 0.0115(3) 0.0101(2) -0.0131(2)
Cl5 0.0408(3) 0.0329(2) 0.0352(2) -0.00885(19) -0.00350(19) 0.00085(19)
Cl6 0.0460(3) 0.0377(3) 0.0628(4) -0.0004(2) 0.0267(3) 0.0081(3)
Cl7 0.0566(3) 0.0565(3) 0.0241(2) 0.0145(3) 0.0046(2) 0.0129(2)
Cl8 0.0339(2) 0.0287(2) 0.0518(3) -0.00371(18) -0.0026(2) -0.0083(2)
Cl9 0.0299(2) 0.0521(3) 0.0345(2) 0.0026(2) -0.00126(18) 0.0047(2)
Cl10 0.0467(3) 0.0384(3) 0.0377(3) 0.0036(2) 0.0133(2) -0.0090(2)
C1 0.0304(9) 0.0270(9) 0.0333(9) 0.0010(7) 0.0030(7) 0.0006(7)
C2 0.0299(9) 0.0239(8) 0.0335(9) 0.0010(7) 0.0051(7) -0.0005(7)
C3 0.0372(9) 0.0256(9) 0.0235(8) 0.0017(7) 0.0031(7) -0.0025(7)
C4 0.0339(9) 0.0281(9) 0.0271(8) 0.0043(7) 0.0079(7) 0.0055(7)
C5 0.0347(9) 0.0214(8) 0.0284(8) 0.0004(7) 0.0037(7) 0.0014(7)
C6 0.0328(9) 0.0260(9) 0.0280(8) 0.0015(7) 0.0030(7) 0.0026(7)

loop_
_atom_type_symbol
_atom_type_description
_atom_type_scat_dispersion_real
_atom_type_scat_dispersion_imag
_atom_type_scat_source
C C 0.0033 0.0016 'International Tables Vol C Tables 4.2.6.8 and 6.1.1.4'
Cl Cl 0.1484 0.1585 'International Tables Vol C Tables 4.2.6.8 and 6.1.1.4'

loop_
_geom_angle_atom_site_label_1
_geom_angle_atom_site_label_2
_geom_angle_atom_site_label_3
_geom_angle
C2 C1 Cl2 126.87(16)
C2 C1 Cl1 121.38(16)
Cl2 C1 Cl1 111.75(11)
C1 C2 C3 127.38(18)
C1 C2 Cl3 116.37(15)
C3 C2 Cl3 116.25(14)
C2 C3 C4 113.02(15)
C2 C3 Cl4 109.25(13)
C4 C3 Cl4 109.03(13)
C2 C3 Cl5 111.74(13)
C4 C3 Cl5 108.28(13)
Cl4 C3 Cl5 105.21(10)
C5 C4 C3 113.08(15)
C5 C4 Cl7 112.13(13)
C3 C4 Cl7 109.21(14)
C5 C4 Cl6 109.18(14)
C3 C4 Cl6 107.63(13)
Cl7 C4 Cl6 105.21(10)
C6 C5 C4 128.36(18)
C6 C5 Cl8 116.56(15)
C4 C5 Cl8 115.05(14)
C5 C6 Cl9 127.43(16)
C5 C6 Cl10 121.17(16)
Cl9 C6 Cl10 111.40(11)

loop_
_geom_bond_atom_site_label_1
_geom_bond_atom_site_label_2
_geom_bond_distance
Cl1 C1 1.721(2)
Cl2 C1 1.700(2)
Cl3 C2 1.736(2)
Cl4 C3 1.7806(19)
Cl5 C3 1.782(2)
Cl6 C4 1.793(2)
Cl7 C4 1.771(2)
Cl8 C5 1.737(2)
Cl9 C6 1.702(2)
Cl10 C6 1.718(2)
C1 C2 1.336(3)
C2 C3 1.536(3)
C3 C4 1.586(3)
C4 C5 1.535(3)
C5 C6 1.339(3)

loop_
_geom_torsion_atom_site_label_1
_geom_torsion_atom_site_label_2
_geom_torsion_atom_site_label_3
_geom_torsion_atom_site_label_4
_geom_torsion
Cl2 C1 C2 C3 1.4(3)
Cl1 C1 C2 C3 -179.52(15)
Cl2 C1 C2 Cl3 -178.47(12)
Cl1 C1 C2 Cl3 0.7(2)
C1 C2 C3 C4 -86.2(2)
Cl3 C2 C3 C4 93.61(17)
C1 C2 C3 Cl4 152.21(18)
Cl3 C2 C3 Cl4 -27.96(18)
C1 C2 C3 Cl5 36.2(3)
Cl3 C2 C3 Cl5 -143.95(11)
C2 C3 C4 C5 60.4(2)
Cl4 C3 C4 C5 -177.90(14)
Cl5 C3 C4 C5 -63.94(18)
C2 C3 C4 Cl7 -174.00(13)
Cl4 C3 C4 Cl7 -52.30(16)
Cl5 C3 C4 Cl7 61.66(14)
C2 C3 C4 Cl6 -60.28(18)
Cl4 C3 C4 Cl6 61.42(15)
Cl5 C3 C4 Cl6 175.38(9)
C3 C4 C5 C6 90.7(2)
Cl7 C4 C5 C6 -33.3(3)
Cl6 C4 C5 C6 -149.47(18)
C3 C4 C5 Cl8 -87.37(18)
Cl7 C4 C5 Cl8 148.61(11)
Cl6 C4 C5 Cl8 32.41(17)
C4 C5 C6 Cl9 2.0(3)
Cl8 C5 C6 Cl9 -179.93(11)
C4 C5 C6 Cl10 -177.43(15)
Cl8 C5 C6 Cl10 0.7(2)

loop_
_cod_related_entry_id
_cod_related_entry_database
_cod_related_entry_code
1 ChemSpider 3862322
